data_2235109
loop_
_publ_author_name
'El-Agrody, Ahmed M.'
'Al-Omar, Mohamed A.'
'Amr, Abdel-Galil E.'
'Chia, Tze Shyang'
'Fun, Hoong-Kun'

_publ_section_title
;
 Ethyl
 2-amino-4-(4-fluorophenyl)-6-methoxy-4<i>H</i>-benzo[<i>h</i>]chromene-3-carboxylate
;
_journal_coeditor_code IS5141
_journal_issue 6
_journal_name_full 'Acta Crystallographica Section E'
_journal_page_first o1803
_journal_page_last o1804
_journal_paper_doi 10.1107/S1600536812021939
_journal_volume 68
_journal_year 2012
_chemical_formula_iupac 'C23 H20 F N O4'
_chemical_formula_moiety 'C23 H20 F N O4'
_chemical_formula_sum 'C23 H20 F N O4'
_chemical_formula_weight 393.40
_chemical_name_systematic
;
Ethyl 2-amino-4-(4-fluorophenyl)-6-methoxy-4<i>H</i>-
benzo[<i>h</i>]chromene-3-carboxylate
;
_space_group_IT_number 14
_symmetry_cell_setting monoclinic
_symmetry_space_group_name_Hall '-P 2ybc'
_symmetry_space_group_name_H-M 'P 1 21/c 1'
_atom_sites_solution_hydrogens geom
_atom_sites_solution_primary direct
_atom_sites_solution_secondary difmap
_audit_creation_method SHELXL-97
_cell_angle_alpha 90.00
_cell_angle_beta 94.288(2)
_cell_angle_gamma 90.00
_cell_formula_units_Z 4
_cell_length_a 12.6844(3)
_cell_length_b 16.1933(4)
_cell_length_c 9.4579(2)
_cell_measurement_reflns_used 3029
_cell_measurement_temperature 296(2)
_cell_measurement_theta_max 66.50
_cell_measurement_theta_min 3.49
_cell_volume 1937.24(8)
_computing_cell_refinement 'SAINT (Bruker, 2009)'
_computing_data_collection 'APEX2 (Bruker, 2009)'
_computing_data_reduction 'SAINT (Bruker, 2009)'
_computing_molecular_graphics 'SHELXTL (Sheldrick, 2008)'
_computing_publication_material
;
SHELXTL (Sheldrick, 2008) and PLATON (Spek, 2009)
;
_computing_structure_refinement 'SHELXTL (Sheldrick, 2008)'
_computing_structure_solution 'SHELXTL (Sheldrick, 2008)'
_diffrn_ambient_temperature 296(2)
_diffrn_measured_fraction_theta_full 0.992
_diffrn_measured_fraction_theta_max 0.992
_diffrn_measurement_device_type
;
Bruker SMART APEXII CCD area-detector
;
_diffrn_measurement_method '\f and \w scans'
_diffrn_radiation_monochromator graphite
_diffrn_radiation_source 'fine-focus sealed tube'
_diffrn_radiation_type CuK\a
_diffrn_radiation_wavelength 1.54178
_diffrn_reflns_av_R_equivalents 0.0337
_diffrn_reflns_av_sigmaI/netI 0.0298
_diffrn_reflns_limit_h_max 15
_diffrn_reflns_limit_h_min -15
_diffrn_reflns_limit_k_max 19
_diffrn_reflns_limit_k_min -19
_diffrn_reflns_limit_l_max 11
_diffrn_reflns_limit_l_min -11
_diffrn_reflns_number 13713
_diffrn_reflns_theta_full 70.13
_diffrn_reflns_theta_max 70.13
_diffrn_reflns_theta_min 3.49
_diffrn_standards_number 0
_exptl_absorpt_coefficient_mu 0.819
_exptl_absorpt_correction_T_max 0.9719
_exptl_absorpt_correction_T_min 0.5559
_exptl_absorpt_correction_type multi-scan
_exptl_absorpt_process_details '(<i>SADABS</i>; Bruker, 2009)'
_exptl_crystal_colour colourless
_exptl_crystal_density_diffrn 1.349
_exptl_crystal_density_method 'not measured'
_exptl_crystal_description plate
_exptl_crystal_F_000 824
_exptl_crystal_size_max 0.81
_exptl_crystal_size_mid 0.74
_exptl_crystal_size_min 0.04
_refine_diff_density_max 0.188
_refine_diff_density_min -0.185
_refine_ls_extinction_coef 0.0059(5)
_refine_ls_extinction_expression Fc^*^=kFc[1+0.001xFc^2^\l^3^/sin(2\q)]^-1/4^
_refine_ls_extinction_method 'SHELXTL (Sheldrick, 2008)'
_refine_ls_goodness_of_fit_ref 1.079
_refine_ls_hydrogen_treatment mixed
_refine_ls_matrix_type full
_refine_ls_number_parameters 273
_refine_ls_number_reflns 3657
_refine_ls_number_restraints 0
_refine_ls_restrained_S_all 1.079
_refine_ls_R_factor_all 0.0464
_refine_ls_R_factor_gt 0.0392
_refine_ls_shift/su_max 0.000
_refine_ls_shift/su_mean 0.000
_refine_ls_structure_factor_coef Fsqd
_refine_ls_weighting_details 'calc w=1/[\s^2^(Fo^2^)+(0.0641P)^2^+0.2106P] where P=(Fo^2^+2Fc^2^)/3'
_refine_ls_weighting_scheme calc
_refine_ls_wR_factor_gt 0.1114
_refine_ls_wR_factor_ref 0.1167
_reflns_number_gt 3009
_reflns_number_total 3657
_reflns_threshold_expression I>2\s(I)
_cod_data_source_file is5141.cif
_cod_data_source_block I
_cod_original_sg_symbol_H-M 'P 21/c'
_cod_database_code 2235109
_cod_database_fobs_code 2235109

loop_
_symmetry_equiv_pos_as_xyz
'x, y, z'
'-x, y+1/2, -z+1/2'
'-x, -y, -z'
'x, -y-1/2, z-1/2'

loop_
_atom_site_type_symbol
_atom_site_label
_atom_site_fract_x
_atom_site_fract_y
_atom_site_fract_z
_atom_site_U_iso_or_equiv
_atom_site_adp_type
_atom_site_calc_flag
_atom_site_refinement_flags
_atom_site_occupancy
_atom_site_symmetry_multiplicity
F F1 0.04716(11) 0.70219(9) 0.55146(16) 0.1144(5) Uani d . 1 1
O O1 0.28914(8) 0.30595(6) 0.72092(10) 0.0487(3) Uani d . 1 1
O O2 0.63332(8) 0.50557(7) 0.64293(13) 0.0584(3) Uani d . 1 1
O O3 0.10800(9) 0.34723(7) 1.07127(11) 0.0559(3) Uani d . 1 1
O O4 0.16230(8) 0.47933(6) 1.06692(10) 0.0516(3) Uani d . 1 1
N N1 0.16357(11) 0.25396(8) 0.84457(17) 0.0554(3) Uani d . 1 1
C C1 0.22572(10) 0.31944(8) 0.82843(14) 0.0429(3) Uani d . 1 1
C C2 0.22913(10) 0.39123(8) 0.90464(13) 0.0416(3) Uani d . 1 1
C C3 0.29340(10) 0.46421(8) 0.85933(14) 0.0413(3) Uani d . 1 1
H H3A 0.3264 0.4904 0.9450 0.050 Uiso calc R 1 1
C C4 0.38041(10) 0.43437(8) 0.77125(13) 0.0408(3) Uani d . 1 1
C C5 0.37413(10) 0.35926(8) 0.70758(14) 0.0404(3) Uani d . 1 1
C C6 0.45447(10) 0.32854(8) 0.62507(13) 0.0405(3) Uani d . 1 1
C C7 0.45043(11) 0.24931(9) 0.56213(14) 0.0461(3) Uani d . 1 1
H H7A 0.3928 0.2151 0.5737 0.055 Uiso calc R 1 1
C C8 0.53032(12) 0.22258(9) 0.48457(16) 0.0525(4) Uani d . 1 1
H H8A 0.5274 0.1699 0.4453 0.063 Uiso calc R 1 1
C C9 0.61650(13) 0.27393(10) 0.46379(17) 0.0576(4) Uani d . 1 1
H H9A 0.6700 0.2555 0.4095 0.069 Uiso calc R 1 1
C C10 0.62263(11) 0.35095(10) 0.52281(17) 0.0524(4) Uani d . 1 1
H H10A 0.6801 0.3846 0.5080 0.063 Uiso calc R 1 1
C C11 0.54257(10) 0.37989(9) 0.60603(14) 0.0425(3) Uani d . 1 1
C C12 0.54691(10) 0.46009(9) 0.67061(15) 0.0442(3) Uani d . 1 1
C C13 0.46888(11) 0.48548(8) 0.75189(14) 0.0441(3) Uani d . 1 1
H H13A 0.4737 0.5370 0.7953 0.053 Uiso calc R 1 1
C C14 0.22577(11) 0.52880(8) 0.77811(14) 0.0437(3) Uani d . 1 1
C C15 0.17007(12) 0.50829(10) 0.65164(16) 0.0526(4) Uani d . 1 1
H H15A 0.1735 0.4547 0.6170 0.063 Uiso calc R 1 1
C C16 0.10939(14) 0.56660(12) 0.57628(19) 0.0671(5) Uani d . 1 1
H H16A 0.0721 0.5526 0.4913 0.081 Uiso calc R 1 1
C C17 0.10514(15) 0.64454(13) 0.6283(2) 0.0727(6) Uani d . 1 1
C C18 0.15756(18) 0.66735(11) 0.7526(2) 0.0810(6) Uani d . 1 1
H H18A 0.1526 0.7210 0.7866 0.097 Uiso calc R 1 1
C C19 0.21853(14) 0.60881(10) 0.82764(19) 0.0622(4) Uani d . 1 1
H H19A 0.2552 0.6235 0.9127 0.075 Uiso calc R 1 1
C C20 0.64028(13) 0.58658(9) 0.69998(18) 0.0575(4) Uani d . 1 1
H H20A 0.7007 0.6141 0.6667 0.086 Uiso calc R 1 1
H H20B 0.6474 0.5836 0.8016 0.086 Uiso calc R 1 1
H H20C 0.5774 0.6168 0.6702 0.086 Uiso calc R 1 1
C C21 0.16104(11) 0.40092(9) 1.01911(14) 0.0442(3) Uani d . 1 1
C C22 0.09169(15) 0.49981(11) 1.17445(17) 0.0610(4) Uani d . 1 1
H H22A 0.1145 0.4732 1.2635 0.073 Uiso calc R 1 1
H H22C 0.0203 0.4818 1.1458 0.073 Uiso calc R 1 1
C C23 0.09548(19) 0.59157(12) 1.19019(19) 0.0759(5) Uani d . 1 1
H H23A 0.0444 0.6088 1.2541 0.114 Uiso calc R 1 1
H H23D 0.0797 0.6169 1.0993 0.114 Uiso calc R 1 1
H H23C 0.1648 0.6080 1.2273 0.114 Uiso calc R 1 1
H H2N1 0.1556(15) 0.2184(12) 0.773(2) 0.068(5) Uiso d . 1 1
H H1N1 0.1147(16) 0.2602(11) 0.906(2) 0.072(6) Uiso d . 1 1

loop_
_atom_site_aniso_label
_atom_site_aniso_U_11
_atom_site_aniso_U_22
_atom_site_aniso_U_33
_atom_site_aniso_U_12
_atom_site_aniso_U_13
_atom_site_aniso_U_23
F1 0.1074(10) 0.1103(10) 0.1298(11) 0.0645(8) 0.0372(8) 0.0582(9)
O1 0.0469(5) 0.0443(5) 0.0570(6) -0.0104(4) 0.0167(4) -0.0092(4)
O2 0.0475(6) 0.0507(6) 0.0788(7) -0.0143(5) 0.0166(5) -0.0054(5)
O3 0.0612(6) 0.0524(6) 0.0566(6) -0.0015(5) 0.0200(5) 0.0075(5)
O4 0.0598(6) 0.0483(6) 0.0486(5) 0.0028(5) 0.0162(4) -0.0032(4)
N1 0.0545(7) 0.0450(7) 0.0694(8) -0.0103(6) 0.0231(6) -0.0064(6)
C1 0.0402(7) 0.0416(7) 0.0478(7) -0.0003(6) 0.0087(5) 0.0035(6)
C2 0.0423(7) 0.0396(7) 0.0434(7) 0.0014(5) 0.0067(5) 0.0027(5)
C3 0.0433(7) 0.0377(7) 0.0434(7) -0.0023(5) 0.0058(5) -0.0030(5)
C4 0.0392(6) 0.0393(7) 0.0441(7) -0.0001(5) 0.0048(5) 0.0020(5)
C5 0.0372(6) 0.0391(7) 0.0454(7) -0.0051(5) 0.0064(5) 0.0029(5)
C6 0.0416(7) 0.0389(7) 0.0411(6) 0.0001(5) 0.0039(5) 0.0025(5)
C7 0.0495(8) 0.0424(7) 0.0469(7) -0.0050(6) 0.0066(6) -0.0001(6)
C8 0.0584(9) 0.0456(8) 0.0543(8) 0.0028(7) 0.0090(7) -0.0080(6)
C9 0.0524(8) 0.0589(9) 0.0635(9) 0.0049(7) 0.0184(7) -0.0057(7)
C10 0.0439(7) 0.0524(9) 0.0623(9) -0.0034(6) 0.0129(6) -0.0003(7)
C11 0.0404(7) 0.0426(7) 0.0448(7) -0.0016(6) 0.0054(5) 0.0022(5)
C12 0.0386(7) 0.0424(7) 0.0518(7) -0.0062(6) 0.0044(6) 0.0035(6)
C13 0.0448(7) 0.0370(7) 0.0506(7) -0.0036(6) 0.0037(6) -0.0016(5)
C14 0.0434(7) 0.0379(7) 0.0515(7) -0.0014(6) 0.0147(6) 0.0025(5)
C15 0.0534(8) 0.0487(8) 0.0560(8) 0.0019(7) 0.0069(7) 0.0054(6)
C16 0.0567(9) 0.0809(13) 0.0644(10) 0.0084(9) 0.0101(8) 0.0218(9)
C17 0.0642(10) 0.0712(12) 0.0866(13) 0.0283(9) 0.0316(10) 0.0321(10)
C18 0.1016(16) 0.0440(10) 0.1021(15) 0.0229(10) 0.0396(13) 0.0101(9)
C19 0.0748(11) 0.0420(8) 0.0715(10) 0.0022(7) 0.0179(8) -0.0034(7)
C20 0.0520(8) 0.0460(8) 0.0738(10) -0.0141(7) 0.0003(7) 0.0007(7)
C21 0.0447(7) 0.0446(8) 0.0433(7) 0.0037(6) 0.0043(6) 0.0054(6)
C22 0.0720(10) 0.0627(10) 0.0506(8) 0.0126(8) 0.0203(7) -0.0010(7)
C23 0.1027(15) 0.0662(11) 0.0607(10) 0.0248(10) 0.0188(9) -0.0052(8)

loop_
_atom_type_symbol
_atom_type_description
_atom_type_scat_dispersion_real
_atom_type_scat_dispersion_imag
_atom_type_scat_source
C C 0.0181 0.0091 'International Tables Vol C Tables 4.2.6.8 and 6.1.1.4'
H H 0.0000 0.0000 'International Tables Vol C Tables 4.2.6.8 and 6.1.1.4'
N N 0.0311 0.0180 'International Tables Vol C Tables 4.2.6.8 and 6.1.1.4'
O O 0.0492 0.0322 'International Tables Vol C Tables 4.2.6.8 and 6.1.1.4'
F F 0.0727 0.0534 'International Tables Vol C Tables 4.2.6.8 and 6.1.1.4'

loop_
_geom_angle_atom_site_label_1
_geom_angle_atom_site_label_2
_geom_angle_atom_site_label_3
_geom_angle
C1 O1 C5 118.20(10)
C12 O2 C20 117.07(12)
C21 O4 C22 117.42(12)
C1 N1 H2N1 117.5(12)
C1 N1 H1N1 115.7(13)
H2N1 N1 H1N1 121.7(17)
N1 C1 O1 110.17(12)
N1 C1 C2 127.59(13)
O1 C1 C2 122.24(12)
C1 C2 C21 119.41(12)
C1 C2 C3 120.70(11)
C21 C2 C3 119.47(12)
C4 C3 C2 109.69(11)
C4 C3 C14 110.40(11)
C2 C3 C14 112.54(11)
C4 C3 H3A 108.0
C2 C3 H3A 108.0
C14 C3 H3A 108.0
C5 C4 C13 119.14(12)
C5 C4 C3 120.69(12)
C13 C4 C3 120.16(12)
C4 C5 O1 122.35(11)
C4 C5 C6 122.52(12)
O1 C5 C6 115.12(11)
C7 C6 C11 118.93(12)
C7 C6 C5 123.01(12)
C11 C6 C5 118.06(12)
C8 C7 C6 120.59(13)
C8 C7 H7A 119.7
C6 C7 H7A 119.7
C7 C8 C9 120.42(14)
C7 C8 H8A 119.8
C9 C8 H8A 119.8
C10 C9 C8 120.42(14)
C10 C9 H9A 119.8
C8 C9 H9A 119.8
C9 C10 C11 120.66(14)
C9 C10 H10A 119.7
C11 C10 H10A 119.7
C10 C11 C6 118.95(13)
C10 C11 C12 122.14(13)
C6 C11 C12 118.90(12)
C13 C12 O2 125.08(13)
C13 C12 C11 120.49(12)
O2 C12 C11 114.43(12)
C12 C13 C4 120.84(13)
C12 C13 H13A 119.6
C4 C13 H13A 119.6
C19 C14 C15 118.37(14)
C19 C14 C3 121.43(14)
C15 C14 C3 120.20(13)
C16 C15 C14 120.71(16)
C16 C15 H15A 119.6
C14 C15 H15A 119.6
C17 C16 C15 118.97(18)
C17 C16 H16A 120.5
C15 C16 H16A 120.5
C16 C17 C18 122.44(16)
C16 C17 F1 118.6(2)
C18 C17 F1 118.98(19)
C17 C18 C19 118.42(17)
C17 C18 H18A 120.8
C19 C18 H18A 120.8
C14 C19 C18 121.09(18)
C14 C19 H19A 119.5
C18 C19 H19A 119.5
O2 C20 H20A 109.5
O2 C20 H20B 109.5
H20A C20 H20B 109.5
O2 C20 H20C 109.5
H20A C20 H20C 109.5
H20B C20 H20C 109.5
O3 C21 O4 121.78(12)
O3 C21 C2 127.02(13)
O4 C21 C2 111.19(12)
O4 C22 C23 106.36(14)
O4 C22 H22A 110.5
C23 C22 H22A 110.5
O4 C22 H22C 110.5
C23 C22 H22C 110.5
H22A C22 H22C 108.6
C22 C23 H23A 109.5
C22 C23 H23D 109.5
H23A C23 H23D 109.5
C22 C23 H23C 109.5
H23A C23 H23C 109.5
H23D C23 H23C 109.5

loop_
_geom_bond_atom_site_label_1
_geom_bond_atom_site_label_2
_geom_bond_distance
F1 C17 1.364(2)
O1 C1 1.3606(16)
O1 C5 1.3942(15)
O2 C12 1.3619(16)
O2 C20 1.4188(18)
O3 C21 1.2254(17)
O4 C21 1.3475(17)
O4 C22 1.4432(17)
N1 C1 1.3367(18)
N1 H2N1 0.89(2)
N1 H1N1 0.88(2)
C1 C2 1.3668(19)
C2 C21 1.4431(18)
C2 C3 1.5156(18)
C3 C4 1.5109(18)
C3 C14 1.5236(19)
C3 H3A 0.9800
C4 C5 1.3568(19)
C4 C13 1.4173(18)
C5 C6 1.4191(18)
C6 C7 1.4137(18)
C6 C11 1.4151(18)
C7 C8 1.365(2)
C7 H7A 0.9300
C8 C9 1.399(2)
C8 H8A 0.9300
C9 C10 1.366(2)
C9 H9A 0.9300
C10 C11 1.4106(19)
C10 H10A 0.9300
C11 C12 1.4346(19)
C12 C13 1.3615(19)
C13 H13A 0.9300
C14 C19 1.383(2)
C14 C15 1.383(2)
C15 C16 1.382(2)
C15 H15A 0.9300
C16 C17 1.357(3)
C16 H16A 0.9300
C17 C18 1.358(3)
C18 C19 1.385(3)
C18 H18A 0.9300
C19 H19A 0.9300
C20 H20A 0.9600
C20 H20B 0.9600
C20 H20C 0.9600
C22 C23 1.494(2)
C22 H22A 0.9700
C22 H22C 0.9700
C23 H23A 0.9600
C23 H23D 0.9600
C23 H23C 0.9600

loop_
_geom_hbond_atom_site_label_D
_geom_hbond_atom_site_label_H
_geom_hbond_atom_site_label_A
_geom_hbond_site_symmetry_A
_geom_hbond_distance_DH
_geom_hbond_distance_HA
_geom_hbond_distance_DA
_geom_hbond_angle_DHA
_geom_hbond_publ_flag
N1 H2N1 O3 4_565 0.89(2) 2.23(2) 3.0969(19) 165.8(17) yes
N1 H1N1 O3 . 0.89(2) 2.111(18) 2.7570(18) 129.1(16) yes
N1 H1N1 F1 2_546 0.89(2) 2.32(2) 3.034(2) 137.6(16) yes
C8 H8A Cg1 4_554 0.93 2.81 3.5633(16) 139 yes
C10 H10A Cg2 3_666 0.93 2.94 3.7003(17) 140 yes
C20 H20C Cg3 3_666 0.96 2.74 3.5896(17) 148 yes

loop_
_geom_torsion_atom_site_label_1
_geom_torsion_atom_site_label_2
_geom_torsion_atom_site_label_3
_geom_torsion_atom_site_label_4
_geom_torsion
C5 O1 C1 N1 -166.73(12)
C5 O1 C1 C2 13.33(19)
N1 C1 C2 C21 1.2(2)
O1 C1 C2 C21 -178.85(12)
N1 C1 C2 C3 -171.35(14)
O1 C1 C2 C3 8.6(2)
C1 C2 C3 C4 -24.06(17)
C21 C2 C3 C4 163.38(11)
C1 C2 C3 C14 99.26(15)
C21 C2 C3 C14 -73.30(15)
C2 C3 C4 C5 20.10(17)
C14 C3 C4 C5 -104.48(14)
C2 C3 C4 C13 -161.16(12)
C14 C3 C4 C13 74.27(15)
C13 C4 C5 O1 -179.49(12)
C3 C4 C5 O1 -0.7(2)
C13 C4 C5 C6 1.8(2)
C3 C4 C5 C6 -179.41(12)
C1 O1 C5 C4 -17.49(19)
C1 O1 C5 C6 161.27(11)
C4 C5 C6 C7 177.85(12)
O1 C5 C6 C7 -0.91(18)
C4 C5 C6 C11 -1.9(2)
O1 C5 C6 C11 179.37(11)
C11 C6 C7 C8 0.2(2)
C5 C6 C7 C8 -179.52(13)
C6 C7 C8 C9 -1.3(2)
C7 C8 C9 C10 1.1(2)
C8 C9 C10 C11 0.3(2)
C9 C10 C11 C6 -1.3(2)
C9 C10 C11 C12 179.44(14)
C7 C6 C11 C10 1.11(19)
C5 C6 C11 C10 -179.17(12)
C7 C6 C11 C12 -179.64(12)
C5 C6 C11 C12 0.08(19)
C20 O2 C12 C13 -2.1(2)
C20 O2 C12 C11 177.94(12)
C10 C11 C12 C13 -179.08(13)
C6 C11 C12 C13 1.7(2)
C10 C11 C12 O2 0.9(2)
C6 C11 C12 O2 -178.31(12)
O2 C12 C13 C4 178.23(13)
C11 C12 C13 C4 -1.8(2)
C5 C4 C13 C12 0.0(2)
C3 C4 C13 C12 -178.74(12)
C4 C3 C14 C19 -117.90(14)
C2 C3 C14 C19 119.17(14)
C4 C3 C14 C15 61.86(16)
C2 C3 C14 C15 -61.06(16)
C19 C14 C15 C16 0.5(2)
C3 C14 C15 C16 -179.29(13)
C14 C15 C16 C17 0.0(2)
C15 C16 C17 C18 -0.7(3)
C15 C16 C17 F1 178.41(15)
C16 C17 C18 C19 0.8(3)
F1 C17 C18 C19 -178.22(16)
C15 C14 C19 C18 -0.3(2)
C3 C14 C19 C18 179.47(15)
C17 C18 C19 C14 -0.4(3)
C22 O4 C21 O3 -5.2(2)
C22 O4 C21 C2 175.45(12)
C1 C2 C21 O3 10.6(2)
C3 C2 C21 O3 -176.74(13)
C1 C2 C21 O4 -170.03(12)
C3 C2 C21 O4 2.62(17)
C21 O4 C22 C23 -170.70(14)
